data_8102108
loop_
_publ_author_name
'Irrgang, T.'
'Friedrich, D.'
'Clemente, R.'
'Kutlescha, K.'
'Glatz, G.'
'Kempe, R.'

_publ_section_title
;
Crystal structure of 2-amino-5-methyl-1,3,4-oxadiazole, (CH~3~)C~2~N~2~O
(NH~2~)
;
_journal_issue 2
_journal_name_full 'Zeitschrift f\"ur Kristallographie - New Crystal Structures'
_journal_page_first 151
_journal_page_last 152
_journal_volume 222
_journal_year 2007
_chemical_formula_structural (CH3)C2N2O(NH2)
_chemical_formula_sum 'C3 H5 N3 O'
_chemical_formula_weight 99.08
_space_group_IT_number 62
_symmetry_cell_setting orthorhombic
_symmetry_space_group_name_Hall '-P 2ac 2n'
_symmetry_space_group_name_H-M 'P n m a'
_atom_sites_solution_hydrogens geom
_atom_sites_solution_primary direct
_atom_sites_solution_secondary difmap
_audit_creation_method SHELXL-97
_cell_angle_alpha 90.00
_cell_angle_beta 90.00
_cell_angle_gamma 90.00
_cell_formula_units_Z 8
_cell_length_a 6.0020(9)
_cell_length_b 6.3570(11)
_cell_length_c 12.288(2)
_cell_measurement_reflns_used all
_cell_measurement_temperature 191(2)
_cell_volume 468.85(13)
_computing_data_collection X-AREA-STOE
_computing_structure_refinement 'SHELXL-97 (Sheldrick, 1997)'
_computing_structure_solution SIR-97
_diffrn_ambient_temperature 191(2)
_diffrn_measured_fraction_theta_full 1.000
_diffrn_measured_fraction_theta_max 1.000
_diffrn_measurement_device_type 'Stoe IPDS II'
_diffrn_radiation_monochromator graphite
_diffrn_radiation_source 'fine-focus sealed tube'
_diffrn_radiation_type MoK\a
_diffrn_radiation_wavelength 0.71069
_diffrn_reflns_av_R_equivalents 0.0477
_diffrn_reflns_av_sigmaI/netI 0.0219
_diffrn_reflns_limit_h_max 7
_diffrn_reflns_limit_h_min -7
_diffrn_reflns_limit_k_max 7
_diffrn_reflns_limit_k_min -7
_diffrn_reflns_limit_l_max 14
_diffrn_reflns_limit_l_min -14
_diffrn_reflns_number 5707
_diffrn_reflns_theta_full 25.60
_diffrn_reflns_theta_max 25.60
_diffrn_reflns_theta_min 3.32
_exptl_absorpt_coefficient_mu 0.110
_exptl_absorpt_correction_type none
_exptl_crystal_colour colorless
_exptl_crystal_density_diffrn 1.404
_exptl_crystal_density_method 'not measured'
_exptl_crystal_description prism
_exptl_crystal_F_000 208
_exptl_crystal_size_max 0.42
_exptl_crystal_size_mid 0.29
_exptl_crystal_size_min 0.24
_refine_diff_density_max 0.386
_refine_diff_density_min -0.390
_refine_diff_density_rms 0.058
_refine_ls_extinction_coef 0.022(13)
_refine_ls_extinction_expression Fc^*^=kFc[1+0.001xFc^2^\l^3^/sin(2\q)]^-1/4^
_refine_ls_extinction_method SHELXL
_refine_ls_goodness_of_fit_ref 1.175
_refine_ls_hydrogen_treatment mixed
_refine_ls_matrix_type full
_refine_ls_number_parameters 50
_refine_ls_number_reflns 487
_refine_ls_number_restraints 0
_refine_ls_restrained_S_all 1.175
_refine_ls_R_factor_all 0.0578
_refine_ls_R_factor_gt 0.0543
_refine_ls_shift/su_max 0.002
_refine_ls_shift/su_mean 0.001
_refine_ls_structure_factor_coef Fsqd
_refine_ls_weighting_details 'calc w=1/[\s^2^(Fo^2^)+(0.0980P)^2^+0.4371P] where P=(Fo^2^+2Fc^2^)/3'
_refine_ls_weighting_scheme calc
_refine_ls_wR_factor_gt 0.1900
_refine_ls_wR_factor_ref 0.1931
_reflns_number_gt 447
_reflns_number_total 487
_reflns_threshold_expression >2sigma(I)
_cod_data_source_file 1267-1988.cff
_cod_data_source_block k414o
_cod_original_sg_symbol_H-M Pnma
_cod_database_code 8102108
_cell_measurement_2theta_min 3.31
_cell_measurement_2theta_max 52.04

loop_
_symmetry_equiv_pos_as_xyz
'x, y, z'
'-x+1/2, -y, z+1/2'
'x+1/2, -y+1/2, -z+1/2'
'-x, y+1/2, -z'
'-x, -y, -z'
'x-1/2, y, -z-1/2'
'-x-1/2, y-1/2, z-1/2'
'x, -y-1/2, z'

loop_
_atom_site_label
_atom_site_type_symbol
_atom_site_fract_x
_atom_site_fract_y
_atom_site_fract_z
_atom_site_U_iso_or_equiv
_atom_site_adp_type
_atom_site_occupancy
_atom_site_symmetry_multiplicity
_atom_site_Wyckoff_symbol
_atom_site_calc_flag
_atom_site_refinement_flags
_atom_site_disorder_assembly
_atom_site_disorder_group
C1 C 0.0883(5) 0.2500 0.4126(3) 0.0355(9) Uani 1 4 c d S . .
C2 C 0.3255(6) 0.2500 0.5421(3) 0.0386(10) Uani 1 4 c d S . .
C3 C 0.4059(6) 0.2500 0.6556(3) 0.0485(12) Uani 1 4 c d S . .
H3A H 0.2783 0.2500 0.7053 0.073 Uiso 1 4 c calc SR . .
H3B H 0.4965 0.3759 0.6684 0.073 Uiso 0.50 8 d calc PR . .
H3C H 0.4965 0.1241 0.6684 0.073 Uiso 0.50 8 d calc PR . .
N1 N 0.4363(5) 0.2500 0.4542(3) 0.0443(10) Uani 1 4 c d S . .
N2 N 0.2825(5) 0.2500 0.3672(2) 0.0410(10) Uani 1 4 c d S . .
N3 N -0.1110(5) 0.2500 0.3664(3) 0.0501(12) Uani 1 4 c d S . .
O1 O 0.0995(4) 0.2500 0.5229(2) 0.0402(9) Uani 1 4 c d S . .
H1N H -0.127(7) 0.2500 0.295(4) 0.051(13) Uiso 1 4 c d S . .
H2N H -0.220(9) 0.2500 0.401(4) 0.059(15) Uiso 1 4 c d S . .

loop_
_atom_site_aniso_label
_atom_site_aniso_U_11
_atom_site_aniso_U_22
_atom_site_aniso_U_33
_atom_site_aniso_U_23
_atom_site_aniso_U_13
_atom_site_aniso_U_12
C1 0.0284(18) 0.047(2) 0.0312(18) 0.000 0.0026(13) 0.000
C2 0.0249(18) 0.053(2) 0.038(2) 0.000 -0.0015(14) 0.000
C3 0.037(2) 0.068(3) 0.040(2) 0.000 -0.0079(16) 0.000
N1 0.0238(16) 0.067(2) 0.043(2) 0.000 -0.0018(12) 0.000
N2 0.0255(15) 0.064(2) 0.0334(16) 0.000 0.0006(11) 0.000
N3 0.0248(17) 0.089(3) 0.036(2) 0.000 0.0009(13) 0.000
O1 0.0237(14) 0.0633(18) 0.0336(15) 0.000 0.0013(9) 0.000

loop_
_atom_type_symbol
_atom_type_description
_atom_type_scat_dispersion_real
_atom_type_scat_dispersion_imag
_atom_type_scat_source
C C 0.0033 0.0016 'International Tables Vol C Tables 4.2.6.8 and 6.1.1.4'
H H 0.0000 0.0000 'International Tables Vol C Tables 4.2.6.8 and 6.1.1.4'
N N 0.0061 0.0033 'International Tables Vol C Tables 4.2.6.8 and 6.1.1.4'
O O 0.0106 0.0060 'International Tables Vol C Tables 4.2.6.8 and 6.1.1.4'

loop_
_geom_angle_atom_site_label_1
_geom_angle_atom_site_label_2
_geom_angle_atom_site_label_3
_geom_angle
_geom_angle_site_symmetry_1
_geom_angle_site_symmetry_3
_geom_angle_publ_flag
N2 C1 N3 129.1(4) . . ?
N2 C1 O1 112.8(3) . . ?
N3 C1 O1 118.2(3) . . ?
N1 C2 O1 111.8(3) . . ?
N1 C2 C3 129.3(4) . . ?
O1 C2 C3 118.9(3) . . ?
C2 N1 N2 107.6(3) . . ?
C1 N2 N1 105.2(3) . . ?
C1 O1 C2 102.7(3) . . ?

loop_
_geom_bond_atom_site_label_1
_geom_bond_atom_site_label_2
_geom_bond_distance
_geom_bond_site_symmetry_2
_geom_bond_publ_flag
C1 N2 1.292(4) . ?
C1 N3 1.324(5) . ?
C1 O1 1.357(5) . ?
C2 N1 1.268(5) . ?
C2 O1 1.377(4) . ?
C2 C3 1.476(5) . ?
N1 N2 1.413(4) . ?
